data_1544693
loop_
_publ_author_name
'Rida, Mohammed'
'El Bakri, Youness'
'Doumbia, Mohamadou Lamine'
'Benchidmi, Mohammed'
'Essassi, El Mokhtar'
'Mague, Joel T.'

_publ_section_title
;
 3-Hydroxy-4-phenyl-2,3,4,5-tetrahydro-1<i>H</i>-1,5-benzodiazepin-2-one:
 <i>cis</i> isomer
;
_journal_coeditor_code SU4096
_journal_issue 11
_journal_name_full IUCrData
_journal_page_first x161879
_journal_paper_doi 10.1107/S2414314616018794
_journal_volume 1
_journal_year 2016
_chemical_formula_iupac 'C15 H14 N2 O2'
_chemical_formula_moiety 'C15 H14 N2 O2'
_chemical_formula_sum 'C15 H14 N2 O2'
_chemical_formula_weight 254.28
_chemical_name_systematic
;
3-Hydroxy-4-phenyl-2,3,4,5-tetrahydro-1<i>H</i>-1,5-benzodiazepin-2-one
;
_space_group_crystal_system monoclinic
_space_group_IT_number 14
_space_group_name_Hall '-P 2yn'
_space_group_name_H-M_alt 'P 1 21/n 1'
_symmetry_space_group_name_Hall '-P 2yn'
_symmetry_space_group_name_H-M 'P 1 21/n 1'
_atom_sites_solution_hydrogens difmap
_atom_sites_solution_primary direct
_atom_sites_solution_secondary difmap
_audit_creation_method SHELXL-2014/7
_cell_angle_alpha 90
_cell_angle_beta 90.405(5)
_cell_angle_gamma 90
_cell_formula_units_Z 4
_cell_length_a 5.519(2)
_cell_length_b 21.594(8)
_cell_length_c 9.917(4)
_cell_measurement_reflns_used 2522
_cell_measurement_temperature 100(2)
_cell_measurement_theta_max 27.2699
_cell_measurement_theta_min 2.2599
_cell_volume 1181.9(8)
_computing_cell_refinement
;
<i>SAINT</i> (Bruker, 2016)
;
_computing_data_collection
;
<i>APEX3</i> (Bruker, 2016)
;
_computing_data_reduction
;
<i>SAINT</i> (Bruker, 2016)
;
_computing_molecular_graphics
;
<i>DIAMOND</i> (Brandenburg & Putz, 2012)
;
_computing_publication_material
;
<i>SHELXTL</i> (Sheldrick, 2008)
;
_computing_structure_refinement
;
<i>SHELXL2014</i> (Sheldrick, 2015<i>b</i>)
;
_computing_structure_solution
;
<i>SHELXT</i> (Sheldrick, 2015<i>a</i>)
;
_diffrn_ambient_temperature 100(2)
_diffrn_detector_area_resol_mean 8.3333
_diffrn_measured_fraction_theta_full 0.991
_diffrn_measured_fraction_theta_max 0.990
_diffrn_measurement_device_type 'Bruker SMART APEX CCD'
_diffrn_measurement_method '\f and \w scans'
_diffrn_radiation_monochromator graphite
_diffrn_radiation_type MoK\a
_diffrn_radiation_wavelength 0.71073
_diffrn_reflns_av_R_equivalents 0.0726
_diffrn_reflns_limit_h_max 7
_diffrn_reflns_limit_h_min -7
_diffrn_reflns_limit_k_max 28
_diffrn_reflns_limit_k_min -28
_diffrn_reflns_limit_l_max 13
_diffrn_reflns_limit_l_min -13
_diffrn_reflns_number 10886
_diffrn_reflns_theta_full 28.400
_diffrn_reflns_theta_max 28.459
_diffrn_reflns_theta_min 1.886
_exptl_absorpt_coefficient_mu 0.097
_exptl_absorpt_correction_T_max 0.99
_exptl_absorpt_correction_T_min 0.69
_exptl_absorpt_correction_type multi-scan
_exptl_absorpt_process_details
;
(<i>SADABS</i>; Bruker, 2016)
;
_exptl_crystal_colour colourless
_exptl_crystal_density_diffrn 1.429
_exptl_crystal_density_method 'not measured'
_exptl_crystal_description plate
_exptl_crystal_F_000 536
_exptl_crystal_size_max 0.410
_exptl_crystal_size_mid 0.170
_exptl_crystal_size_min 0.090
_refine_diff_density_max 0.505
_refine_diff_density_min -0.371
_refine_ls_extinction_method none
_refine_ls_goodness_of_fit_ref 1.095
_refine_ls_hydrogen_treatment refall
_refine_ls_matrix_type full
_refine_ls_number_parameters 228
_refine_ls_number_reflns 2955
_refine_ls_number_restraints 0
_refine_ls_restrained_S_all 1.095
_refine_ls_R_factor_all 0.1158
_refine_ls_R_factor_gt 0.0838
_refine_ls_shift/su_max 0.002
_refine_ls_shift/su_mean 0.000
_refine_ls_structure_factor_coef Fsqd
_refine_ls_weighting_details 'w=1/[\s^2^(Fo^2^)+(0.0375P)^2^+2.6752P] where P=(Fo^2^+2Fc^2^)/3'
_refine_ls_weighting_scheme calc
_refine_ls_wR_factor_gt 0.1967
_refine_ls_wR_factor_ref 0.2114
_reflns_number_gt 2064
_reflns_number_total 2955
_reflns_threshold_expression 'I > 2\s(I)'
_cod_data_source_file su4096sup1.cif
_cod_data_source_block I
_cod_original_cell_volume 1181.9(7)
_cod_database_code 1544693
_shelx_space_group_comment
;
The symmetry employed for this shelxl refinement is uniquely defined
by the following loop, which should always be used as a source of
symmetry information in preference to the above space-group names.
They are only intended as comments.
;
_shelx_estimated_absorpt_t_min 0.961
_shelx_estimated_absorpt_t_max 0.991

loop_
_space_group_symop_operation_xyz
'x, y, z'
'-x+1/2, y+1/2, -z+1/2'
'-x, -y, -z'
'x-1/2, -y-1/2, z-1/2'

loop_
_atom_site_type_symbol
_atom_site_label
_atom_site_fract_x
_atom_site_fract_y
_atom_site_fract_z
_atom_site_U_iso_or_equiv
_atom_site_adp_type
_atom_site_calc_flag
_atom_site_occupancy
O O1 0.7374(4) 0.22601(11) 0.6710(2) 0.0243(5) Uani d 1
H H1 0.597(8) 0.2125(19) 0.656(4) 0.037(11) Uiso d 1
O O2 0.3865(4) 0.24635(11) 0.5074(2) 0.0259(5) Uani d 1
N N1 1.0082(5) 0.36774(14) 0.5379(3) 0.0231(6) Uani d 1
H H1A 1.152(8) 0.385(2) 0.567(4) 0.043(12) Uiso d 1
N N2 0.5741(5) 0.31730(13) 0.3793(3) 0.0224(6) Uani d 1
H H2A 0.447(6) 0.3124(15) 0.326(3) 0.016(8) Uiso d 1
C C1 0.7618(5) 0.35486(15) 0.3285(3) 0.0207(6) Uani d 1
C C2 0.7369(6) 0.37111(16) 0.1921(3) 0.0231(7) Uani d 1
H H2 0.605(7) 0.3557(16) 0.148(4) 0.023(9) Uiso d 1
C C3 0.8982(6) 0.40866(16) 0.1277(3) 0.0257(7) Uani d 1
H H3 0.872(7) 0.4181(18) 0.037(4) 0.035(10) Uiso d 1
C C4 1.0966(6) 0.43153(17) 0.1999(3) 0.0263(7) Uani d 1
H H4 1.206(7) 0.4591(17) 0.161(4) 0.027(9) Uiso d 1
C C5 1.1238(5) 0.41670(16) 0.3341(3) 0.0238(7) Uani d 1
H H5 1.271(7) 0.4331(16) 0.387(4) 0.025(9) Uiso d 1
C C6 0.9597(5) 0.37839(15) 0.4029(3) 0.0205(6) Uani d 1
C C7 0.8692(5) 0.33250(15) 0.6340(3) 0.0208(7) Uani d 1
H H7 0.985(6) 0.3219(15) 0.709(3) 0.015(8) Uiso d 1
C C8 0.7900(5) 0.27039(15) 0.5704(3) 0.0213(7) Uani d 1
H H8 0.923(7) 0.2558(16) 0.512(4) 0.025(9) Uiso d 1
C C9 0.5674(5) 0.27720(15) 0.4819(3) 0.0193(6) Uani d 1
C C10 0.6631(5) 0.36864(15) 0.6969(3) 0.0209(7) Uani d 1
C C11 0.5912(6) 0.42582(16) 0.6492(3) 0.0241(7) Uani d 1
H H11 0.668(6) 0.4453(15) 0.572(3) 0.019(8) Uiso d 1
C C12 0.4053(6) 0.45873(17) 0.7111(3) 0.0257(7) Uani d 1
H H12 0.354(6) 0.4998(16) 0.676(4) 0.021(9) Uiso d 1
C C13 0.2881(6) 0.43370(17) 0.8217(3) 0.0257(7) Uani d 1
H H13 0.159(7) 0.4587(17) 0.864(4) 0.031(10) Uiso d 1
C C14 0.3598(6) 0.37627(17) 0.8703(3) 0.0270(7) Uani d 1
H H14 0.286(8) 0.3569(19) 0.943(4) 0.041(11) Uiso d 1
C C15 0.5472(6) 0.34412(17) 0.8103(3) 0.0253(7) Uani d 1
H H15 0.589(7) 0.3010(19) 0.842(4) 0.032(10) Uiso d 1

loop_
_atom_site_aniso_label
_atom_site_aniso_U_11
_atom_site_aniso_U_22
_atom_site_aniso_U_33
_atom_site_aniso_U_12
_atom_site_aniso_U_13
_atom_site_aniso_U_23
O1 0.0168(11) 0.0391(14) 0.0168(11) -0.0029(10) -0.0052(9) 0.0048(9)
O2 0.0156(10) 0.0420(14) 0.0200(11) -0.0051(9) -0.0028(8) 0.0034(10)
N1 0.0114(11) 0.0413(17) 0.0167(13) -0.0052(11) 0.0007(9) -0.0008(11)
N2 0.0141(12) 0.0399(17) 0.0133(12) -0.0030(11) -0.0017(9) 0.0015(11)
C1 0.0126(13) 0.0320(17) 0.0176(14) 0.0016(12) 0.0017(11) -0.0017(12)
C2 0.0187(15) 0.0354(18) 0.0152(14) 0.0005(13) -0.0026(11) -0.0017(12)
C3 0.0230(16) 0.0355(19) 0.0185(16) 0.0031(13) 0.0024(12) 0.0001(13)
C4 0.0196(15) 0.0359(19) 0.0235(17) -0.0016(14) 0.0066(12) 0.0009(14)
C5 0.0126(13) 0.0367(19) 0.0221(16) 0.0002(12) 0.0021(11) -0.0022(13)
C6 0.0133(13) 0.0322(17) 0.0159(14) 0.0024(12) 0.0022(10) -0.0023(12)
C7 0.0126(13) 0.0355(18) 0.0143(14) -0.0015(12) -0.0006(11) 0.0006(12)
C8 0.0147(14) 0.0342(18) 0.0150(14) -0.0014(12) 0.0011(11) 0.0018(12)
C9 0.0120(13) 0.0321(17) 0.0136(14) 0.0000(11) -0.0010(10) -0.0010(11)
C10 0.0149(14) 0.0347(18) 0.0130(13) -0.0015(12) -0.0014(10) -0.0025(12)
C11 0.0227(15) 0.0329(18) 0.0169(15) -0.0036(13) 0.0018(12) -0.0001(13)
C12 0.0229(16) 0.0340(19) 0.0203(16) -0.0002(13) 0.0022(12) -0.0002(13)
C13 0.0176(15) 0.039(2) 0.0207(16) 0.0010(13) 0.0008(12) -0.0034(14)
C14 0.0243(16) 0.038(2) 0.0191(16) 0.0009(14) 0.0032(12) 0.0017(14)
C15 0.0205(15) 0.038(2) 0.0177(15) 0.0005(14) -0.0002(12) 0.0022(13)

loop_
_atom_type_symbol
_atom_type_description
_atom_type_scat_dispersion_real
_atom_type_scat_dispersion_imag
_atom_type_scat_source
C C 0.0033 0.0016 'International Tables Vol C Tables 4.2.6.8 and 6.1.1.4'
H H 0.0000 0.0000 'International Tables Vol C Tables 4.2.6.8 and 6.1.1.4'
N N 0.0061 0.0033 'International Tables Vol C Tables 4.2.6.8 and 6.1.1.4'
O O 0.0106 0.0060 'International Tables Vol C Tables 4.2.6.8 and 6.1.1.4'

loop_
_geom_angle_atom_site_label_1
_geom_angle_atom_site_label_2
_geom_angle_atom_site_label_3
_geom_angle
C8 O1 H1 108(3)
C6 N1 C7 128.8(3)
C6 N1 H1A 113(3)
C7 N1 H1A 118(3)
C9 N2 C1 131.9(3)
C9 N2 H2A 111(2)
C1 N2 H2A 116(2)
C2 C1 C6 119.0(3)
C2 C1 N2 114.9(3)
C6 C1 N2 126.1(3)
C3 C2 C1 122.6(3)
C3 C2 H2 121(2)
C1 C2 H2 117(2)
C2 C3 C4 118.8(3)
C2 C3 H3 119(2)
C4 C3 H3 122(3)
C5 C4 C3 119.6(3)
C5 C4 H4 119(2)
C3 C4 H4 122(2)
C4 C5 C6 122.7(3)
C4 C5 H5 120(2)
C6 C5 H5 118(2)
N1 C6 C5 116.5(3)
N1 C6 C1 126.3(3)
C5 C6 C1 117.2(3)
N1 C7 C10 113.8(3)
N1 C7 C8 109.8(2)
C10 C7 C8 113.8(2)
N1 C7 H7 105.7(19)
C10 C7 H7 106.8(19)
C8 C7 H7 106.3(18)
O1 C8 C9 107.8(2)
O1 C8 C7 111.1(2)
C9 C8 C7 112.3(3)
O1 C8 H8 111(2)
C9 C8 H8 107(2)
C7 C8 H8 108(2)
O2 C9 N2 122.3(3)
O2 C9 C8 119.1(3)
N2 C9 C8 118.6(3)
C11 C10 C15 118.8(3)
C11 C10 C7 122.3(3)
C15 C10 C7 118.9(3)
C10 C11 C12 121.1(3)
C10 C11 H11 122(2)
C12 C11 H11 117(2)
C13 C12 C11 119.9(3)
C13 C12 H12 119(2)
C11 C12 H12 121(2)
C12 C13 C14 119.3(3)
C12 C13 H13 118(2)
C14 C13 H13 123(2)
C15 C14 C13 120.7(3)
C15 C14 H14 116(3)
C13 C14 H14 123(3)
C14 C15 C10 120.2(3)
C14 C15 H15 120(2)
C10 C15 H15 120(2)

loop_
_geom_bond_atom_site_label_1
_geom_bond_atom_site_label_2
_geom_bond_distance
O1 C8 1.415(4)
O1 H1 0.84(4)
O2 C9 1.228(4)
N1 C6 1.383(4)
N1 C7 1.444(4)
N1 H1A 0.93(5)
N2 C9 1.337(4)
N2 C1 1.412(4)
N2 H2A 0.88(4)
C1 C2 1.403(4)
C1 C6 1.409(4)
C2 C3 1.366(5)
C2 H2 0.91(4)
C3 C4 1.394(5)
C3 H3 0.94(4)
C4 C5 1.376(5)
C4 H4 0.93(4)
C5 C6 1.407(4)
C5 H5 1.03(4)
C7 C10 1.517(4)
C7 C8 1.544(5)
C7 H7 1.00(3)
C8 C9 1.512(4)
C8 H8 0.99(4)
C10 C11 1.380(5)
C10 C15 1.402(4)
C11 C12 1.394(5)
C11 H11 0.98(3)
C12 C13 1.387(5)
C12 H12 0.99(4)
C13 C14 1.387(5)
C13 H13 0.99(4)
C14 C15 1.384(5)
C14 H14 0.93(4)
C15 H15 1.01(4)

loop_
_geom_hbond_atom_site_label_D
_geom_hbond_atom_site_label_H
_geom_hbond_atom_site_label_A
_geom_hbond_site_symmetry_A
_geom_hbond_distance_DH
_geom_hbond_distance_HA
_geom_hbond_distance_DA
_geom_hbond_angle_DHA
O1 H1 O2 . 0.84(4) 2.01(4) 2.556(3) 122(4)
N2 H2A O1 4_565 0.88(4) 2.09(4) 2.922(3) 157(3)
C8 H8 O2 1_655 0.99(4) 2.57(4) 3.395(4) 141(3)
C12 H12 Cg1 3_666 0.99(4) 2.85(3) 3.696(4) 144(3)
N1 H1A Cg2 1_655 0.99(5) 2.63(3) 3.457(3) 149(3)

loop_
_geom_torsion_atom_site_label_1
_geom_torsion_atom_site_label_2
_geom_torsion_atom_site_label_3
_geom_torsion_atom_site_label_4
_geom_torsion
C9 N2 C1 C2 155.0(3)
C9 N2 C1 C6 -27.6(5)
C6 C1 C2 C3 0.5(5)
N2 C1 C2 C3 178.1(3)
C1 C2 C3 C4 0.4(5)
C2 C3 C4 C5 -0.9(5)
C3 C4 C5 C6 0.7(5)
C7 N1 C6 C5 177.8(3)
C7 N1 C6 C1 -1.9(5)
C4 C5 C6 N1 -179.5(3)
C4 C5 C6 C1 0.2(5)
C2 C1 C6 N1 178.9(3)
N2 C1 C6 N1 1.6(5)
C2 C1 C6 C5 -0.7(4)
N2 C1 C6 C5 -178.1(3)
C6 N1 C7 C10 -83.5(4)
C6 N1 C7 C8 45.3(4)
N1 C7 C8 O1 157.8(2)
C10 C7 C8 O1 -73.4(3)
N1 C7 C8 C9 -81.4(3)
C10 C7 C8 C9 47.4(3)
C1 N2 C9 O2 -176.8(3)
C1 N2 C9 C8 4.0(5)
O1 C8 C9 O2 0.4(4)
C7 C8 C9 O2 -122.2(3)
O1 C8 C9 N2 179.6(3)
C7 C8 C9 N2 57.0(4)
N1 C7 C10 C11 10.6(4)
C8 C7 C10 C11 -116.2(3)
N1 C7 C10 C15 -167.2(3)
C8 C7 C10 C15 66.0(4)
C15 C10 C11 C12 -0.6(5)
C7 C10 C11 C12 -178.3(3)
C10 C11 C12 C13 -0.7(5)
C11 C12 C13 C14 0.7(5)
C12 C13 C14 C15 0.4(5)
C13 C14 C15 C10 -1.7(5)
C11 C10 C15 C14 1.7(5)
C7 C10 C15 C14 179.5(3)

_cod_database_fobs_code 1544693
